data_2234289
loop_
_publ_author_name
'Abdel-Aziz, Hatem A.'
'Ghabbour, Hazem A.'
'Chantrapromma, Suchada'
'Fun, Hoong-Kun'

_publ_section_title
;
 3-Acetyl-5-phenyl-1-<i>p</i>-tolyl-1<i>H</i>-pyrazole-4-carbonitrile
;
_journal_coeditor_code IS5093
_journal_issue 4
_journal_name_full 'Acta Crystallographica Section E'
_journal_page_first o1167
_journal_paper_doi 10.1107/S1600536812011762
_journal_volume 68
_journal_year 2012
_chemical_formula_iupac 'C19 H15 N3 O'
_chemical_formula_moiety 'C19 H15 N3 O'
_chemical_formula_sum 'C19 H15 N3 O'
_chemical_formula_weight 301.34
_chemical_name_systematic
;
3-Acetyl-5-phenyl-1-<i>p</i>-tolyl-1<i>H</i>-pyrazole-4-carbonitrile
;
_space_group_IT_number 14
_symmetry_cell_setting monoclinic
_symmetry_space_group_name_Hall '-P 2ybc'
_symmetry_space_group_name_H-M 'P 1 21/c 1'
_atom_sites_solution_hydrogens geom
_atom_sites_solution_primary direct
_atom_sites_solution_secondary difmap
_audit_creation_method SHELXL-97
_cell_angle_alpha 90.00
_cell_angle_beta 109.6840(10)
_cell_angle_gamma 90.00
_cell_formula_units_Z 4
_cell_length_a 10.2433(2)
_cell_length_b 10.6467(2)
_cell_length_c 15.7547(3)
_cell_measurement_reflns_used 272
_cell_measurement_temperature 296(2)
_cell_measurement_theta_max 64.97
_cell_measurement_theta_min 4.58
_cell_volume 1617.76(5)
_computing_cell_refinement 'SAINT (Bruker, 2009)'
_computing_data_collection 'APEX2 (Bruker, 2009)'
_computing_data_reduction 'SAINT (Bruker, 2009)'
_computing_molecular_graphics 'SHELXTL (Sheldrick, 2008)'
_computing_publication_material
;
SHELXTL (Sheldrick, 2008) and PLATON (Spek, 2009)
;
_computing_structure_refinement 'SHELXTL (Sheldrick, 2008)'
_computing_structure_solution 'SHELXTL (Sheldrick, 2008)'
_diffrn_ambient_temperature 296(2)
_diffrn_measured_fraction_theta_full 0.990
_diffrn_measured_fraction_theta_max 0.990
_diffrn_measurement_device_type 'Bruker SMART APEXII CCD area-detector'
_diffrn_measurement_method '\f and \w scans'
_diffrn_radiation_monochromator graphite
_diffrn_radiation_source 'sealed tube'
_diffrn_radiation_type CuK\a
_diffrn_radiation_wavelength 1.54178
_diffrn_reflns_av_R_equivalents 0.0316
_diffrn_reflns_av_sigmaI/netI 0.0521
_diffrn_reflns_limit_h_max 11
_diffrn_reflns_limit_h_min -12
_diffrn_reflns_limit_k_max 12
_diffrn_reflns_limit_k_min -12
_diffrn_reflns_limit_l_max 18
_diffrn_reflns_limit_l_min -18
_diffrn_reflns_number 10344
_diffrn_reflns_theta_full 64.97
_diffrn_reflns_theta_max 64.97
_diffrn_reflns_theta_min 4.58
_diffrn_standards_number 0
_exptl_absorpt_coefficient_mu 0.628
_exptl_absorpt_correction_T_max 0.8762
_exptl_absorpt_correction_T_min 0.7175
_exptl_absorpt_correction_type multi-scan
_exptl_absorpt_process_details '(SADABS; Bruker, 2009)'
_exptl_crystal_colour Colorless
_exptl_crystal_density_diffrn 1.237
_exptl_crystal_density_method 'not measured'
_exptl_crystal_description Block
_exptl_crystal_F_000 632
_exptl_crystal_size_max 0.57
_exptl_crystal_size_mid 0.28
_exptl_crystal_size_min 0.22
_refine_diff_density_max 0.203
_refine_diff_density_min -0.142
_refine_ls_extinction_coef 0.0113(9)
_refine_ls_extinction_expression Fc^*^=kFc[1+0.001xFc^2^\l^3^/sin(2\q)]^-1/4^
_refine_ls_extinction_method 'SHELXTL (Sheldrick, 2008)'
_refine_ls_goodness_of_fit_ref 1.053
_refine_ls_hydrogen_treatment constr
_refine_ls_matrix_type full
_refine_ls_number_parameters 213
_refine_ls_number_reflns 2720
_refine_ls_number_restraints 0
_refine_ls_restrained_S_all 1.053
_refine_ls_R_factor_all 0.0462
_refine_ls_R_factor_gt 0.0422
_refine_ls_shift/su_max 0.001
_refine_ls_shift/su_mean 0.001
_refine_ls_structure_factor_coef Fsqd
_refine_ls_weighting_details 'calc w=1/[\s^2^(Fo^2^)+(0.0500P)^2^+0.2871P] where P=(Fo^2^+2Fc^2^)/3'
_refine_ls_weighting_scheme calc
_refine_ls_wR_factor_gt 0.1141
_refine_ls_wR_factor_ref 0.1178
_reflns_number_gt 2427
_reflns_number_total 2720
_reflns_threshold_expression I>2\s(I)
_cod_data_source_file is5093.cif
_cod_data_source_block I
_cod_original_sg_symbol_H-M 'P 21/c'
_cod_database_code 2234289
_cod_database_fobs_code 2234289

loop_
_symmetry_equiv_pos_as_xyz
'x, y, z'
'-x, y+1/2, -z+1/2'
'-x, -y, -z'
'x, -y-1/2, z-1/2'

loop_
_atom_site_type_symbol
_atom_site_label
_atom_site_fract_x
_atom_site_fract_y
_atom_site_fract_z
_atom_site_U_iso_or_equiv
_atom_site_adp_type
_atom_site_calc_flag
_atom_site_refinement_flags
_atom_site_occupancy
_atom_site_symmetry_multiplicity
O O1 -0.28761(14) 0.55281(14) 0.42141(9) 0.0837(4) Uani d . 1 1
N N1 0.05513(13) 0.54275(12) 0.68539(8) 0.0536(3) Uani d . 1 1
N N2 -0.05757(13) 0.47588(13) 0.63730(8) 0.0585(3) Uani d . 1 1
N N3 -0.07458(17) 0.81153(17) 0.43476(10) 0.0795(5) Uani d . 1 1
C C1 -0.11442(15) 0.54122(15) 0.56191(10) 0.0544(4) Uani d . 1 1
C C2 -0.03698(14) 0.65058(14) 0.56181(9) 0.0513(4) Uani d . 1 1
C C3 0.07256(14) 0.64969(14) 0.64318(9) 0.0499(4) Uani d . 1 1
C C4 -0.05890(15) 0.74023(16) 0.49130(10) 0.0578(4) Uani d . 1 1
C C5 0.18570(15) 0.74010(15) 0.67940(9) 0.0521(4) Uani d . 1 1
C C6 0.15724(18) 0.86766(16) 0.67039(11) 0.0637(4) Uani d . 1 1
H H6A 0.0669 0.8947 0.6412 0.076 Uiso calc R 1 1
C C7 0.2610(2) 0.9544(2) 0.70412(14) 0.0833(6) Uani d . 1 1
H H7A 0.2405 1.0398 0.6983 0.100 Uiso calc R 1 1
C C8 0.3956(2) 0.9150(2) 0.74673(14) 0.0876(6) Uani d . 1 1
H H8A 0.4659 0.9736 0.7699 0.105 Uiso calc R 1 1
C C9 0.42553(18) 0.7887(2) 0.75483(13) 0.0781(6) Uani d . 1 1
H H9A 0.5165 0.7624 0.7828 0.094 Uiso calc R 1 1
C C10 0.32237(16) 0.70133(18) 0.72207(11) 0.0644(4) Uani d . 1 1
H H10A 0.3435 0.6161 0.7283 0.077 Uiso calc R 1 1
C C11 0.13953(15) 0.49602(15) 0.77206(9) 0.0530(4) Uani d . 1 1
C C12 0.15432(17) 0.56511(16) 0.84811(10) 0.0587(4) Uani d . 1 1
H H12A 0.1096 0.6420 0.8442 0.070 Uiso calc R 1 1
C C13 0.23678(17) 0.51883(17) 0.93088(10) 0.0625(4) Uani d . 1 1
H H13A 0.2470 0.5654 0.9827 0.075 Uiso calc R 1 1
C C14 0.30436(16) 0.40481(17) 0.93820(10) 0.0605(4) Uani d . 1 1
C C15 0.2845(2) 0.33649(18) 0.86054(12) 0.0723(5) Uani d . 1 1
H H15A 0.3274 0.2587 0.8644 0.087 Uiso calc R 1 1
C C16 0.2024(2) 0.38067(17) 0.77706(11) 0.0690(5) Uani d . 1 1
H H16A 0.1900 0.3334 0.7253 0.083 Uiso calc R 1 1
C C17 -0.24206(18) 0.49704(17) 0.49213(11) 0.0641(4) Uani d . 1 1
C C18 -0.3103(2) 0.3819(2) 0.51218(15) 0.0947(7) Uani d . 1 1
H H18A -0.3925 0.3639 0.4621 0.142 Uiso calc R 1 1
H H18B -0.3346 0.3959 0.5652 0.142 Uiso calc R 1 1
H H18C -0.2475 0.3122 0.5222 0.142 Uiso calc R 1 1
C C19 0.39693(19) 0.3572(2) 1.02859(12) 0.0778(5) Uani d . 1 1
H H19C 0.3602 0.2800 1.0425 0.117 Uiso calc R 1 1
H H19A 0.4011 0.4185 1.0741 0.117 Uiso calc R 1 1
H H19B 0.4884 0.3429 1.0266 0.117 Uiso calc R 1 1

loop_
_atom_site_aniso_label
_atom_site_aniso_U_11
_atom_site_aniso_U_22
_atom_site_aniso_U_33
_atom_site_aniso_U_12
_atom_site_aniso_U_13
_atom_site_aniso_U_23
O1 0.0771(8) 0.0812(9) 0.0701(8) 0.0013(7) -0.0049(6) 0.0061(7)
N1 0.0510(7) 0.0597(7) 0.0486(6) 0.0035(5) 0.0147(5) 0.0065(5)
N2 0.0554(7) 0.0637(8) 0.0545(7) 0.0002(6) 0.0162(6) 0.0032(6)
N3 0.0781(10) 0.0908(11) 0.0680(9) 0.0115(8) 0.0223(7) 0.0254(9)
C1 0.0505(8) 0.0616(9) 0.0511(8) 0.0074(7) 0.0171(6) 0.0015(7)
C2 0.0465(7) 0.0596(8) 0.0488(7) 0.0116(6) 0.0171(6) 0.0055(6)
C3 0.0453(7) 0.0566(8) 0.0503(7) 0.0093(6) 0.0194(6) 0.0063(6)
C4 0.0488(8) 0.0695(10) 0.0540(8) 0.0105(7) 0.0161(6) 0.0076(8)
C5 0.0471(7) 0.0632(9) 0.0467(7) 0.0054(6) 0.0169(6) 0.0085(6)
C6 0.0585(9) 0.0638(10) 0.0639(9) 0.0070(7) 0.0144(7) 0.0091(7)
C7 0.0894(14) 0.0662(11) 0.0825(12) -0.0095(10) 0.0134(10) 0.0130(9)
C8 0.0761(12) 0.0946(15) 0.0774(12) -0.0279(11) 0.0067(9) 0.0208(11)
C9 0.0497(9) 0.1040(15) 0.0710(10) -0.0060(9) 0.0075(7) 0.0297(10)
C10 0.0502(8) 0.0743(10) 0.0661(9) 0.0068(7) 0.0163(7) 0.0184(8)
C11 0.0500(8) 0.0608(9) 0.0486(7) 0.0026(6) 0.0172(6) 0.0099(6)
C12 0.0587(9) 0.0603(9) 0.0573(8) 0.0057(7) 0.0198(7) 0.0049(7)
C13 0.0638(9) 0.0709(10) 0.0504(8) -0.0040(8) 0.0162(7) 0.0027(7)
C14 0.0503(8) 0.0732(10) 0.0569(8) -0.0028(7) 0.0168(7) 0.0164(8)
C15 0.0816(12) 0.0679(10) 0.0680(10) 0.0210(9) 0.0259(9) 0.0178(8)
C16 0.0836(12) 0.0681(10) 0.0553(9) 0.0156(9) 0.0234(8) 0.0060(8)
C17 0.0581(9) 0.0690(10) 0.0606(9) 0.0049(8) 0.0139(7) -0.0033(8)
C18 0.0866(14) 0.1014(16) 0.0848(13) -0.0296(12) 0.0139(11) 0.0028(12)
C19 0.0634(10) 0.0968(14) 0.0650(10) 0.0000(9) 0.0110(8) 0.0238(10)

loop_
_atom_type_symbol
_atom_type_description
_atom_type_scat_dispersion_real
_atom_type_scat_dispersion_imag
_atom_type_scat_source
C C 0.0181 0.0091 'International Tables Vol C Tables 4.2.6.8 and 6.1.1.4'
H H 0.0000 0.0000 'International Tables Vol C Tables 4.2.6.8 and 6.1.1.4'
N N 0.0311 0.0180 'International Tables Vol C Tables 4.2.6.8 and 6.1.1.4'
O O 0.0492 0.0322 'International Tables Vol C Tables 4.2.6.8 and 6.1.1.4'

loop_
_geom_angle_atom_site_label_1
_geom_angle_atom_site_label_2
_geom_angle_atom_site_label_3
_geom_angle
N2 N1 C3 113.27(12)
N2 N1 C11 118.53(12)
C3 N1 C11 128.20(13)
C1 N2 N1 105.05(13)
N2 C1 C2 110.85(13)
N2 C1 C17 120.73(15)
C2 C1 C17 128.41(14)
C3 C2 C1 105.85(13)
C3 C2 C4 126.16(14)
C1 C2 C4 127.87(13)
N1 C3 C2 104.97(13)
N1 C3 C5 125.17(13)
C2 C3 C5 129.86(13)
N3 C4 C2 178.98(17)
C6 C5 C10 118.77(16)
C6 C5 C3 119.47(13)
C10 C5 C3 121.76(15)
C7 C6 C5 120.73(16)
C7 C6 H6A 119.6
C5 C6 H6A 119.6
C6 C7 C8 119.97(19)
C6 C7 H7A 120.0
C8 C7 H7A 120.0
C9 C8 C7 119.85(19)
C9 C8 H8A 120.1
C7 C8 H8A 120.1
C10 C9 C8 120.58(17)
C10 C9 H9A 119.7
C8 C9 H9A 119.7
C9 C10 C5 120.08(17)
C9 C10 H10A 120.0
C5 C10 H10A 120.0
C12 C11 C16 121.13(14)
C12 C11 N1 119.94(14)
C16 C11 N1 118.91(14)
C11 C12 C13 119.05(15)
C11 C12 H12A 120.5
C13 C12 H12A 120.5
C14 C13 C12 121.38(16)
C14 C13 H13A 119.3
C12 C13 H13A 119.3
C15 C14 C13 117.98(14)
C15 C14 C19 121.26(17)
C13 C14 C19 120.77(17)
C14 C15 C16 121.69(16)
C14 C15 H15A 119.2
C16 C15 H15A 119.2
C11 C16 C15 118.74(16)
C11 C16 H16A 120.6
C15 C16 H16A 120.6
O1 C17 C1 120.06(17)
O1 C17 C18 122.28(17)
C1 C17 C18 117.66(16)
C17 C18 H18A 109.5
C17 C18 H18B 109.5
H18A C18 H18B 109.5
C17 C18 H18C 109.5
H18A C18 H18C 109.5
H18B C18 H18C 109.5
C14 C19 H19C 109.5
C14 C19 H19A 109.5
H19C C19 H19A 109.5
C14 C19 H19B 109.5
H19C C19 H19B 109.5
H19A C19 H19B 109.5

loop_
_geom_bond_atom_site_label_1
_geom_bond_atom_site_label_2
_geom_bond_distance
O1 C17 1.209(2)
N1 N2 1.3507(18)
N1 C3 1.3603(19)
N1 C11 1.4367(18)
N2 C1 1.330(2)
N3 C4 1.140(2)
C1 C2 1.409(2)
C1 C17 1.473(2)
C2 C3 1.390(2)
C2 C4 1.424(2)
C3 C5 1.466(2)
C5 C6 1.386(2)
C5 C10 1.396(2)
C6 C7 1.373(3)
C6 H6A 0.9300
C7 C8 1.380(3)
C7 H7A 0.9300
C8 C9 1.375(3)
C8 H8A 0.9300
C9 C10 1.372(3)
C9 H9A 0.9300
C10 H10A 0.9300
C11 C12 1.370(2)
C11 C16 1.377(2)
C12 C13 1.384(2)
C12 H12A 0.9300
C13 C14 1.383(3)
C13 H13A 0.9300
C14 C15 1.378(3)
C14 C19 1.508(2)
C15 C16 1.383(2)
C15 H15A 0.9300
C16 H16A 0.9300
C17 C18 1.496(3)
C18 H18A 0.9600
C18 H18B 0.9600
C18 H18C 0.9600
C19 H19C 0.9600
C19 H19A 0.9600
C19 H19B 0.9600

loop_
_geom_torsion_atom_site_label_1
_geom_torsion_atom_site_label_2
_geom_torsion_atom_site_label_3
_geom_torsion_atom_site_label_4
_geom_torsion
C3 N1 N2 C1 0.11(16)
C11 N1 N2 C1 179.67(13)
N1 N2 C1 C2 0.18(16)
N1 N2 C1 C17 -179.55(13)
N2 C1 C2 C3 -0.39(16)
C17 C1 C2 C3 179.31(15)
N2 C1 C2 C4 175.73(14)
C17 C1 C2 C4 -4.6(2)
N2 N1 C3 C2 -0.35(16)
C11 N1 C3 C2 -179.86(13)
N2 N1 C3 C5 -179.96(13)
C11 N1 C3 C5 0.5(2)
C1 C2 C3 N1 0.43(15)
C4 C2 C3 N1 -175.78(13)
C1 C2 C3 C5 -179.98(14)
C4 C2 C3 C5 3.8(2)
N1 C3 C5 C6 -138.02(15)
C2 C3 C5 C6 42.5(2)
N1 C3 C5 C10 42.7(2)
C2 C3 C5 C10 -136.79(16)
C10 C5 C6 C7 -1.1(3)
C3 C5 C6 C7 179.61(16)
C5 C6 C7 C8 0.7(3)
C6 C7 C8 C9 0.4(3)
C7 C8 C9 C10 -1.0(3)
C8 C9 C10 C5 0.5(3)
C6 C5 C10 C9 0.5(2)
C3 C5 C10 C9 179.78(15)
N2 N1 C11 C12 -117.95(16)
C3 N1 C11 C12 61.5(2)
N2 N1 C11 C16 60.91(19)
C3 N1 C11 C16 -119.60(18)
C16 C11 C12 C13 1.6(2)
N1 C11 C12 C13 -179.59(14)
C11 C12 C13 C14 0.1(3)
C12 C13 C14 C15 -1.6(2)
C12 C13 C14 C19 178.34(16)
C13 C14 C15 C16 1.5(3)
C19 C14 C15 C16 -178.44(18)
C12 C11 C16 C15 -1.7(3)
N1 C11 C16 C15 179.48(16)
C14 C15 C16 C11 0.1(3)
N2 C1 C17 O1 -175.12(16)
C2 C1 C17 O1 5.2(3)
N2 C1 C17 C18 4.4(2)
C2 C1 C17 C18 -175.32(18)

loop_
_cod_related_entry_id
_cod_related_entry_database
_cod_related_entry_code
1 ChemSpider 30657611
